data_1520491
loop_
_publ_author_name
'Xia, Debin'
'Marszalek, Tomasz'
'Li, Mengmeng'
'Guo, Xin'
'Baumgarten, Martin'
'Pisula, Wojciech'
'M\"ullen, Klaus'

_publ_section_title
;
 Solution-Processable n-Type Organic Semiconductors Based on
 Angular-Shaped 2-(12H-Dibenzofluoren-12-ylidene)malononitrilediimide.
;
_journal_issue 12
_journal_name_full 'Organic letters'
_journal_page_first 3074
_journal_page_last 3077
_journal_paper_doi 10.1021/acs.orglett.5b01343
_journal_volume 17
_journal_year 2015
_chemical_formula_moiety 'C60 H74 N4 O4'
_chemical_formula_sum 'C60 H74 N4 O4'
_chemical_formula_weight 915.23
_space_group_crystal_system triclinic
_space_group_IT_number 2
_space_group_name_Hall '-P 1'
_space_group_name_H-M_alt 'P -1'
_symmetry_space_group_name_Hall '-P 1'
_symmetry_space_group_name_H-M 'P -1'
_atom_sites_solution_hydrogens geom
_audit_creation_method SHELXL-2014/7
_cell_angle_alpha 95.185(2)
_cell_angle_beta 106.067(2)
_cell_angle_gamma 94.622(2)
_cell_formula_units_Z 2
_cell_length_a 11.2497(8)
_cell_length_b 12.3730(9)
_cell_length_c 20.0241(15)
_cell_measurement_reflns_used 4560
_cell_measurement_temperature 173(2)
_cell_measurement_theta_max 21.0
_cell_measurement_theta_min 2.4
_cell_volume 2651.1(3)
_computing_cell_refinement 'Apex II Suite'
_computing_data_collection 'Apex II Suite'
_computing_data_reduction 'Apex II Suite'
_computing_structure_refinement 'SHELXL-2014/7 (Sheldrick, 2014)'
_computing_structure_solution 'Shelxs-1993 (Sheldrick, 1993'
_diffrn_ambient_temperature 173(2)
_diffrn_measured_fraction_theta_full 0.995
_diffrn_measured_fraction_theta_max 0.995
_diffrn_measurement_device_type 'Smart Apex II'
_diffrn_measurement_method '\w scan'
_diffrn_radiation_type MoK\a
_diffrn_radiation_wavelength 0.71073
_diffrn_reflns_av_R_equivalents 0.1207
_diffrn_reflns_av_unetI/netI 0.2167
_diffrn_reflns_laue_measured_fraction_full 0.995
_diffrn_reflns_laue_measured_fraction_max 0.995
_diffrn_reflns_limit_h_max 14
_diffrn_reflns_limit_h_min -14
_diffrn_reflns_limit_k_max 16
_diffrn_reflns_limit_k_min -16
_diffrn_reflns_limit_l_max 25
_diffrn_reflns_limit_l_min -25
_diffrn_reflns_number 39905
_diffrn_reflns_point_group_measured_fraction_full 0.995
_diffrn_reflns_point_group_measured_fraction_max 0.995
_diffrn_reflns_theta_full 27.501
_diffrn_reflns_theta_max 27.501
_diffrn_reflns_theta_min 1.663
_diffrn_source 'sealed tube'
_exptl_absorpt_coefficient_mu 0.071
_exptl_absorpt_correction_type none
_exptl_crystal_colour 'light red'
_exptl_crystal_density_diffrn 1.147
_exptl_crystal_description plate
_exptl_crystal_F_000 988
_exptl_crystal_size_max 0.310
_exptl_crystal_size_mid 0.300
_exptl_crystal_size_min 0.050
_refine_diff_density_max 0.531
_refine_diff_density_min -0.551
_refine_diff_density_rms 0.083
_refine_ls_extinction_method none
_refine_ls_goodness_of_fit_ref 1.018
_refine_ls_hydrogen_treatment constr
_refine_ls_matrix_type full
_refine_ls_number_parameters 613
_refine_ls_number_reflns 12120
_refine_ls_number_restraints 728
_refine_ls_restrained_S_all 1.040
_refine_ls_R_factor_all 0.3286
_refine_ls_R_factor_gt 0.1263
_refine_ls_shift/su_max 0.001
_refine_ls_shift/su_mean 0.000
_refine_ls_structure_factor_coef Fsqd
_refine_ls_weighting_details 'w=1/[\s^2^(Fo^2^)+(0.2000P)^2^] where P=(Fo^2^+2Fc^2^)/3'
_refine_ls_weighting_scheme calc
_refine_ls_wR_factor_gt 0.3364
_refine_ls_wR_factor_ref 0.4384
_reflns_Friedel_coverage 0.000
_reflns_number_gt 3311
_reflns_number_total 12120
_reflns_threshold_expression 'I > 2\s(I)'
_cod_data_source_file ol5b01343_si_002.cif
_cod_data_source_block cnc6c8
_cod_depositor_comments 'Adding full bibliography for 1520491.cif.'
_cod_database_code 1520491
_shelx_shelxl_version_number 2014/7
_shelx_space_group_comment
;
The symmetry employed for this shelxl refinement is uniquely defined
by the following loop, which should always be used as a source of
symmetry information in preference to the above space-group names.
They are only intended as comments.
;
_shelx_estimated_absorpt_t_min 0.978
_shelx_estimated_absorpt_t_max 0.996

loop_
_space_group_symop_operation_xyz
'x, y, z'
'-x, -y, -z'

loop_
_atom_site_label
_atom_site_type_symbol
_atom_site_fract_x
_atom_site_fract_y
_atom_site_fract_z
_atom_site_U_iso_or_equiv
_atom_site_adp_type
_atom_site_occupancy
_atom_site_site_symmetry_order
_atom_site_calc_flag
_atom_site_refinement_flags_posn
_atom_site_refinement_flags_adp
O1 O 0.2492(4) 0.1456(4) 0.7245(3) 0.0762(14) Uani 1 1 d . U
O2 O 0.5783(4) 0.0047(4) 0.6683(3) 0.0791(14) Uani 1 1 d . U
O3 O 0.9214(4) 1.0536(3) 0.3950(2) 0.0688(13) Uani 1 1 d . U
O4 O 1.1414(4) 0.7568(3) 0.4065(2) 0.0705(13) Uani 1 1 d . U
C1 C 0.4988(5) 0.6771(4) 0.5724(3) 0.0467(14) Uani 1 1 d . U
C2 C 0.6121(5) 0.7057(4) 0.5500(3) 0.0454(14) Uani 1 1 d . U
C3 C 0.6519(5) 0.7951(4) 0.5250(3) 0.0507(15) Uani 1 1 d . U
H3 H 0.6080 0.8576 0.5239 0.061 Uiso 1 1 calc R U
C4 C 0.7583(5) 0.7969(5) 0.5004(3) 0.0499(15) Uani 1 1 d . U
C5 C 0.7963(5) 0.8871(5) 0.4699(3) 0.0540(16) Uani 1 1 d . U
H5 H 0.7531 0.9501 0.4684 0.065 Uiso 1 1 calc R U
C6 C 0.8932(5) 0.8841(4) 0.4431(3) 0.0506(15) Uani 1 1 d . U
C7 C 0.9495(5) 0.9633(5) 0.4076(3) 0.0581(16) Uani 1 1 d . U
N8 N 1.0479(4) 0.9168(4) 0.3902(3) 0.0572(13) Uani 1 1 d . U
C9 C 1.0614(5) 0.8137(5) 0.4127(3) 0.0549(16) Uani 1 1 d . U
C10 C 0.9613(5) 0.7911(5) 0.4468(3) 0.0538(15) Uani 1 1 d . U
C11 C 0.9290(5) 0.7024(5) 0.4756(3) 0.0542(16) Uani 1 1 d . U
H11 H 0.9756 0.6415 0.4776 0.065 Uiso 1 1 calc R U
C12 C 0.8246(5) 0.7013(5) 0.5029(3) 0.0510(15) Uani 1 1 d . U
C13 C 0.7860(5) 0.6119(5) 0.5322(3) 0.0530(16) Uani 1 1 d . U
H13 H 0.8322 0.5507 0.5365 0.064 Uiso 1 1 calc R U
C14 C 0.6816(5) 0.6120(5) 0.5548(3) 0.0513(15) Uani 1 1 d . U
C15 C 0.6182(5) 0.5271(4) 0.5835(3) 0.0480(14) Uani 1 1 d . U
C16 C 0.6468(5) 0.4255(4) 0.5983(3) 0.0534(16) Uani 1 1 d . U
H16 H 0.7199 0.4000 0.5905 0.064 Uiso 1 1 calc R U
C17 C 0.5680(5) 0.3576(5) 0.6251(3) 0.0517(15) Uani 1 1 d . U
C18 C 0.5904(5) 0.2477(5) 0.6366(3) 0.0580(16) Uani 1 1 d . U
H18 H 0.6606 0.2186 0.6273 0.070 Uiso 1 1 calc R U
C19 C 0.5097(5) 0.1849(5) 0.6611(3) 0.0563(16) Uani 1 1 d . U
C20 C 0.5088(6) 0.0701(5) 0.6756(4) 0.0644(18) Uani 1 1 d . U
N21 N 0.4057(5) 0.0502(4) 0.7017(3) 0.0669(15) Uani 1 1 d . U
C22 C 0.3397(6) 0.1415(5) 0.7041(4) 0.0661(18) Uani 1 1 d . U
C23 C 0.4079(5) 0.2288(5) 0.6774(3) 0.0579(16) Uani 1 1 d . U
C24 C 0.3823(5) 0.3329(5) 0.6677(3) 0.0587(16) Uani 1 1 d . U
H24 H 0.3138 0.3607 0.6798 0.070 Uiso 1 1 calc R U
C25 C 0.4599(5) 0.3990(5) 0.6389(3) 0.0549(15) Uani 1 1 d . U
C26 C 0.4341(5) 0.5054(5) 0.6237(3) 0.0533(15) Uani 1 1 d . U
H26 H 0.3633 0.5333 0.6330 0.064 Uiso 1 1 calc R U
C27 C 0.5081(5) 0.5682(5) 0.5964(3) 0.0510(15) Uani 1 1 d . U
C28 C 0.3998(5) 0.7350(5) 0.5643(3) 0.0531(15) Uani 1 1 d . U
C29 C 0.2877(6) 0.6956(5) 0.5781(4) 0.0648(19) Uani 1 1 d . U
N30 N 0.1961(5) 0.6610(5) 0.5882(4) 0.094(2) Uani 1 1 d . U
C31 C 0.3936(5) 0.8398(5) 0.5367(4) 0.0608(18) Uani 1 1 d . U
N32 N 0.3842(5) 0.9204(4) 0.5132(3) 0.0749(17) Uani 1 1 d . U
C34 C 1.1243(6) 0.9717(5) 0.3510(4) 0.0663(17) Uani 1 1 d . U
H34A H 1.2013 0.9358 0.3561 0.080 Uiso 1 1 calc R U
H34B H 1.1489 1.0486 0.3722 0.080 Uiso 1 1 calc R U
C35 C 1.0596(7) 0.9703(6) 0.2742(4) 0.0774(19) Uani 1 1 d . U
H35 H 0.9773 0.9984 0.2703 0.093 Uiso 1 1 calc R U
C36 C 1.0333(9) 0.8535(8) 0.2368(5) 0.126(3) Uani 1 1 d D U
H36A H 1.0089 0.8033 0.2677 0.152 Uiso 1 1 calc R U
H36B H 1.1102 0.8311 0.2274 0.152 Uiso 1 1 calc R U
C37 C 0.9239(13) 0.8438(12) 0.1639(7) 0.202(5) Uani 1 1 d D U
H37A H 0.8542 0.8812 0.1726 0.242 Uiso 1 1 calc R U
H37B H 0.9558 0.8840 0.1307 0.242 Uiso 1 1 calc R U
C38 C 0.8714(18) 0.7271(15) 0.1278(10) 0.282(7) Uani 1 1 d D U
H38A H 0.8404 0.6852 0.1606 0.338 Uiso 1 1 calc R U
H38B H 0.9391 0.6897 0.1163 0.338 Uiso 1 1 calc R U
C39 C 0.7636(19) 0.7279(19) 0.0596(11) 0.328(8) Uani 1 1 d D U
H39A H 0.7702 0.7998 0.0420 0.393 Uiso 1 1 calc R U
H39B H 0.7720 0.6715 0.0234 0.393 Uiso 1 1 calc R U
C40 C 0.639(2) 0.707(2) 0.0712(12) 0.391(10) Uani 1 1 d D U
H40A H 0.6142 0.7758 0.0893 0.469 Uiso 1 1 calc R U
H40B H 0.6435 0.6549 0.1064 0.469 Uiso 1 1 calc R U
C41 C 0.5409(19) 0.658(3) 0.0008(15) 0.460(13) Uani 1 1 d D U
H41A H 0.4592 0.6442 0.0088 0.690 Uiso 1 1 calc R U
H41B H 0.5363 0.7098 -0.0338 0.690 Uiso 1 1 calc R U
H41C H 0.5655 0.5892 -0.0167 0.690 Uiso 1 1 calc R U
C42 C 1.1309(8) 1.0456(7) 0.2414(4) 0.098(2) Uani 1 1 d D U
H42A H 1.0970 1.0296 0.1900 0.118 Uiso 1 1 calc R U
H42B H 1.2184 1.0289 0.2540 0.118 Uiso 1 1 calc R U
C43 C 1.1301(10) 1.1665(8) 0.2613(5) 0.134(3) Uani 1 1 d D U
H43A H 1.1678 1.1857 0.3123 0.160 Uiso 1 1 calc R U
H43B H 1.0436 1.1858 0.2490 0.160 Uiso 1 1 calc R U
C44 C 1.2065(13) 1.2300(11) 0.2205(7) 0.190(5) Uani 1 1 d D U
H44A H 1.2958 1.2210 0.2393 0.228 Uiso 1 1 calc R U
H44B H 1.1789 1.1999 0.1705 0.228 Uiso 1 1 calc R U
C45 C 1.1883(15) 1.3522(13) 0.2276(9) 0.234(6) Uani 1 1 d D U
H45A H 1.2061 1.3807 0.2776 0.281 Uiso 1 1 calc R U
H45B H 1.1012 1.3626 0.2034 0.281 Uiso 1 1 calc R U
C46 C 1.2827(18) 1.4169(16) 0.1929(10) 0.265(7) Uani 1 1 d D U
H46A H 1.3698 1.4183 0.2220 0.318 Uiso 1 1 calc R U
H46B H 1.2750 1.3812 0.1454 0.318 Uiso 1 1 calc R U
C47 C 1.243(2) 1.5374(17) 0.1894(11) 0.307(8) Uani 1 1 d D U
H47A H 1.1614 1.5406 0.1554 0.369 Uiso 1 1 calc R U
H47B H 1.2466 1.5750 0.2358 0.369 Uiso 1 1 calc R U
C48 C 1.357(2) 1.579(2) 0.1621(14) 0.359(10) Uani 1 1 d D U
H48A H 1.4384 1.5758 0.1965 0.430 Uiso 1 1 calc R U
H48B H 1.3542 1.5395 0.1164 0.430 Uiso 1 1 calc R U
C49 C 1.323(2) 1.699(2) 0.1558(13) 0.376(11) Uani 1 1 d D U
H49A H 1.3846 1.7406 0.1389 0.565 Uiso 1 1 calc R U
H49B H 1.2403 1.6981 0.1228 0.565 Uiso 1 1 calc R U
H49C H 1.3233 1.7339 0.2018 0.565 Uiso 1 1 calc R U
C50 C 0.3695(6) -0.0537(5) 0.7242(4) 0.083(2) Uani 1 1 d . U
H50A H 0.4027 -0.1133 0.7009 0.100 Uiso 1 1 calc R U
H50B H 0.2776 -0.0683 0.7095 0.100 Uiso 1 1 calc R U
C51 C 0.4187(11) -0.0530(9) 0.8046(6) 0.139(3) Uani 1 1 d . U
H51 H 0.3777 0.0051 0.8250 0.167 Uiso 1 1 calc R U
C52 C 0.3594(15) -0.1661(13) 0.8212(8) 0.213(5) Uani 1 1 d D U
H52A H 0.3817 -0.1659 0.8726 0.256 Uiso 1 1 calc R U
H52B H 0.2676 -0.1692 0.8039 0.256 Uiso 1 1 calc R U
C53 C 0.395(2) -0.2613(16) 0.7925(11) 0.290(7) Uani 1 1 d D U
H53A H 0.4867 -0.2546 0.8009 0.348 Uiso 1 1 calc R U
H53B H 0.3549 -0.2745 0.7414 0.348 Uiso 1 1 calc R U
C54 C 0.350(2) -0.3641(18) 0.8324(11) 0.349(9) Uani 1 1 d D U
H54A H 0.4124 -0.4165 0.8438 0.419 Uiso 1 1 calc R U
H54B H 0.3260 -0.3382 0.8746 0.419 Uiso 1 1 calc R U
C55 C 0.237(2) -0.409(2) 0.7699(13) 0.381(9) Uani 1 1 d D U
H55A H 0.2505 -0.4873 0.7649 0.458 Uiso 1 1 calc R U
H55B H 0.2620 -0.3792 0.7311 0.458 Uiso 1 1 calc R U
C56 C 0.092(2) -0.4180(18) 0.7406(14) 0.380(10) Uani 1 1 d D U
H56A H 0.0672 -0.3634 0.7076 0.456 Uiso 1 1 calc R U
H56B H 0.0536 -0.4053 0.7791 0.456 Uiso 1 1 calc R U
C57 C 0.0501(16) -0.5363(16) 0.7022(10) 0.282(8) Uani 1 1 d D U
H57A H -0.0407 -0.5464 0.6826 0.423 Uiso 1 1 calc R U
H57B H 0.0890 -0.5476 0.6643 0.423 Uiso 1 1 calc R U
H57C H 0.0755 -0.5893 0.7355 0.423 Uiso 1 1 calc R U
C58 C 0.5438(11) -0.0265(10) 0.8352(6) 0.159(4) Uani 1 1 d D U
H58A H 0.5718 0.0410 0.8183 0.191 Uiso 1 1 calc R U
H58B H 0.5892 -0.0858 0.8212 0.191 Uiso 1 1 calc R U
C59 C 0.5748(13) -0.0092(12) 0.9149(7) 0.192(5) Uani 1 1 d D U
H59A H 0.5242 0.0447 0.9300 0.231 Uiso 1 1 calc R U
H59B H 0.5594 -0.0787 0.9336 0.231 Uiso 1 1 calc R U
C60 C 0.7084(15) 0.0321(14) 0.9389(9) 0.227(6) Uani 1 1 d D U
H60A H 0.7206 0.1006 0.9185 0.272 Uiso 1 1 calc R U
H60B H 0.7556 -0.0218 0.9207 0.272 Uiso 1 1 calc R U
C61 C 0.7624(19) 0.0539(16) 1.0174(10) 0.276(7) Uani 1 1 d D U
H61A H 0.7434 -0.0153 1.0356 0.331 Uiso 1 1 calc R U
H61B H 0.7115 0.1068 1.0332 0.331 Uiso 1 1 calc R U
C62 C 0.896(2) 0.0943(18) 1.0575(12) 0.313(8) Uani 1 1 d D U
H62A H 0.9012 0.1223 1.1062 0.375 Uiso 1 1 calc R U
H62B H 0.9483 0.0332 1.0590 0.375 Uiso 1 1 calc R U
C63 C 0.944(2) 0.184(2) 1.0224(12) 0.332(9) Uani 1 1 d D U
H63A H 1.0364 0.1921 1.0361 0.398 Uiso 1 1 calc R U
H63B H 0.9127 0.1672 0.9708 0.398 Uiso 1 1 calc R U
C64 C 0.898(2) 0.282(2) 1.0465(14) 0.361(10) Uani 1 1 d D U
H64A H 0.9097 0.2857 1.0976 0.434 Uiso 1 1 calc R U
H64B H 0.8072 0.2788 1.0233 0.434 Uiso 1 1 calc R U
C65 C 0.964(2) 0.387(2) 1.0308(14) 0.402(12) Uani 1 1 d D U
H65A H 0.9300 0.4511 1.0478 0.604 Uiso 1 1 calc R U
H65B H 1.0533 0.3918 1.0545 0.604 Uiso 1 1 calc R U
H65C H 0.9508 0.3849 0.9802 0.604 Uiso 1 1 calc R U

loop_
_atom_site_aniso_label
_atom_site_aniso_U_11
_atom_site_aniso_U_22
_atom_site_aniso_U_33
_atom_site_aniso_U_23
_atom_site_aniso_U_13
_atom_site_aniso_U_12
O1 0.060(3) 0.071(3) 0.109(4) 0.026(3) 0.037(3) 0.013(2)
O2 0.065(3) 0.061(3) 0.123(4) 0.026(3) 0.037(3) 0.025(2)
O3 0.058(3) 0.050(3) 0.106(4) 0.023(2) 0.028(3) 0.020(2)
O4 0.057(3) 0.058(3) 0.116(4) 0.024(2) 0.048(3) 0.025(2)
C1 0.038(3) 0.042(3) 0.066(4) 0.008(3) 0.021(3) 0.015(2)
C2 0.039(3) 0.042(3) 0.059(4) 0.006(3) 0.018(3) 0.018(2)
C3 0.041(3) 0.039(3) 0.078(4) 0.010(3) 0.023(3) 0.020(2)
C4 0.036(3) 0.045(3) 0.072(4) 0.007(3) 0.016(3) 0.019(2)
C5 0.042(3) 0.041(3) 0.086(4) 0.010(3) 0.024(3) 0.023(2)
C6 0.040(3) 0.041(3) 0.074(4) 0.002(3) 0.019(3) 0.017(2)
C7 0.044(3) 0.044(3) 0.090(5) 0.009(3) 0.024(3) 0.014(3)
N8 0.046(3) 0.047(3) 0.088(4) 0.013(2) 0.029(3) 0.016(2)
C9 0.045(3) 0.043(3) 0.084(5) 0.010(3) 0.027(3) 0.014(2)
C10 0.041(3) 0.044(3) 0.081(4) 0.008(3) 0.021(3) 0.019(2)
C11 0.039(3) 0.048(3) 0.084(4) 0.016(3) 0.023(3) 0.025(3)
C12 0.040(3) 0.048(3) 0.073(4) 0.011(3) 0.023(3) 0.019(2)
C13 0.042(3) 0.046(3) 0.081(4) 0.012(3) 0.029(3) 0.021(2)
C14 0.042(3) 0.046(3) 0.075(4) 0.011(3) 0.026(3) 0.025(2)
C15 0.043(3) 0.046(3) 0.060(4) 0.006(3) 0.020(3) 0.019(2)
C16 0.044(3) 0.045(3) 0.083(4) 0.013(3) 0.030(3) 0.023(2)
C17 0.046(3) 0.052(3) 0.062(4) 0.008(3) 0.019(3) 0.017(2)
C18 0.047(3) 0.054(3) 0.078(5) 0.015(3) 0.020(3) 0.022(3)
C19 0.047(3) 0.057(3) 0.070(4) 0.017(3) 0.019(3) 0.016(2)
C20 0.051(3) 0.055(3) 0.091(5) 0.018(3) 0.021(3) 0.012(3)
N21 0.057(3) 0.058(3) 0.091(4) 0.018(3) 0.023(3) 0.013(2)
C22 0.053(3) 0.066(4) 0.086(5) 0.024(3) 0.025(3) 0.015(3)
C23 0.044(3) 0.060(3) 0.074(4) 0.017(3) 0.018(3) 0.014(3)
C24 0.048(3) 0.057(3) 0.077(5) 0.014(3) 0.023(3) 0.017(3)
C25 0.041(3) 0.057(3) 0.071(4) 0.009(3) 0.019(3) 0.020(2)
C26 0.044(3) 0.056(3) 0.069(4) 0.012(3) 0.025(3) 0.023(3)
C27 0.041(3) 0.050(3) 0.069(4) 0.008(3) 0.023(3) 0.019(2)
C28 0.046(3) 0.046(3) 0.078(4) 0.010(3) 0.030(3) 0.017(2)
C29 0.050(3) 0.059(4) 0.098(5) 0.024(4) 0.029(3) 0.028(3)
N30 0.055(3) 0.101(5) 0.146(6) 0.051(4) 0.043(4) 0.034(3)
C31 0.045(3) 0.057(4) 0.097(5) 0.017(3) 0.038(3) 0.027(3)
N32 0.063(3) 0.056(3) 0.125(5) 0.025(3) 0.047(3) 0.031(3)
C34 0.053(4) 0.055(4) 0.104(4) 0.021(3) 0.037(3) 0.016(3)
C35 0.068(4) 0.086(4) 0.094(5) 0.022(4) 0.042(4) 0.016(3)
C36 0.139(5) 0.120(4) 0.129(5) 0.015(3) 0.053(4) 0.013(4)
C37 0.209(6) 0.204(6) 0.190(6) 0.026(4) 0.054(4) 0.020(4)
C38 0.288(8) 0.270(8) 0.281(8) 0.022(5) 0.077(5) 0.023(5)
C39 0.334(9) 0.324(10) 0.318(9) 0.037(5) 0.082(5) 0.035(5)
C40 0.384(11) 0.395(12) 0.393(11) 0.042(5) 0.113(5) 0.044(5)
C41 0.450(15) 0.456(16) 0.453(15) 0.052(9) 0.098(9) 0.040(9)
C42 0.087(4) 0.112(4) 0.103(4) 0.026(3) 0.034(3) 0.014(3)
C43 0.136(5) 0.128(4) 0.133(5) 0.023(4) 0.032(4) 0.008(4)
C44 0.187(6) 0.191(6) 0.194(6) 0.037(4) 0.057(4) 0.015(4)
C45 0.241(7) 0.225(7) 0.233(7) 0.031(4) 0.063(5) 0.022(4)
C46 0.265(8) 0.269(8) 0.262(8) 0.036(5) 0.076(5) 0.020(4)
C47 0.310(9) 0.304(9) 0.304(9) 0.039(5) 0.082(5) 0.031(5)
C48 0.358(11) 0.359(10) 0.361(11) 0.048(5) 0.107(6) 0.032(5)
C49 0.386(14) 0.366(12) 0.376(14) 0.049(8) 0.106(9) 0.039(8)
C50 0.068(4) 0.055(4) 0.137(6) 0.026(4) 0.042(4) 0.010(3)
C51 0.139(5) 0.138(5) 0.144(5) 0.053(4) 0.038(4) 0.004(4)
C52 0.218(7) 0.214(6) 0.210(7) 0.054(4) 0.065(5) 0.002(4)
C53 0.298(9) 0.280(8) 0.292(9) 0.038(4) 0.084(5) 0.038(4)
C54 0.353(10) 0.342(9) 0.353(10) 0.055(5) 0.102(5) 0.025(5)
C55 0.379(10) 0.383(10) 0.379(10) 0.045(5) 0.106(5) 0.032(5)
C56 0.381(11) 0.379(11) 0.379(11) 0.034(5) 0.113(5) 0.037(5)
C57 0.295(11) 0.277(10) 0.286(11) 0.025(8) 0.103(8) 0.041(8)
C58 0.160(5) 0.154(6) 0.162(5) 0.037(4) 0.040(4) 0.016(4)
C59 0.203(6) 0.194(6) 0.182(6) 0.028(4) 0.057(4) 0.021(4)
C60 0.229(6) 0.230(7) 0.223(7) 0.027(4) 0.068(4) 0.027(4)
C61 0.279(8) 0.278(8) 0.267(7) 0.030(5) 0.074(4) 0.034(5)
C62 0.307(9) 0.317(9) 0.312(9) 0.033(5) 0.086(5) 0.033(5)
C63 0.330(10) 0.335(9) 0.331(10) 0.043(5) 0.095(5) 0.034(5)
C64 0.364(11) 0.360(10) 0.360(11) 0.040(5) 0.104(5) 0.044(5)
C65 0.405(15) 0.393(13) 0.406(15) 0.056(9) 0.114(10) 0.026(8)

loop_
_atom_type_symbol
_atom_type_description
_atom_type_scat_dispersion_real
_atom_type_scat_dispersion_imag
_atom_type_scat_source
C C 0.0033 0.0016 'International Tables Vol C Tables 4.2.6.8 and 6.1.1.4'
H H 0.0000 0.0000 'International Tables Vol C Tables 4.2.6.8 and 6.1.1.4'
N N 0.0061 0.0033 'International Tables Vol C Tables 4.2.6.8 and 6.1.1.4'
O O 0.0106 0.0060 'International Tables Vol C Tables 4.2.6.8 and 6.1.1.4'

loop_
_geom_angle_atom_site_label_1
_geom_angle_atom_site_label_2
_geom_angle_atom_site_label_3
_geom_angle
C28 C1 C27 126.5(5)
C28 C1 C2 125.9(5)
C27 C1 C2 107.2(4)
C3 C2 C14 119.9(5)
C3 C2 C1 132.3(4)
C14 C2 C1 107.7(5)
C2 C3 C4 120.9(5)
C2 C3 H3 119.6
C4 C3 H3 119.6
C5 C4 C3 121.4(5)
C5 C4 C12 119.6(5)
C3 C4 C12 118.9(5)
C6 C5 C4 120.3(5)
C6 C5 H5 119.9
C4 C5 H5 119.9
C5 C6 C10 120.6(5)
C5 C6 C7 131.7(5)
C10 C6 C7 107.8(5)
O3 C7 N8 124.1(6)
O3 C7 C6 128.9(5)
N8 C7 C6 107.0(5)
C9 N8 C7 111.9(5)
C9 N8 C34 125.5(5)
C7 N8 C34 122.6(5)
O4 C9 N8 125.7(5)
O4 C9 C10 128.0(5)
N8 C9 C10 106.3(4)
C11 C10 C6 121.5(5)
C11 C10 C9 131.4(5)
C6 C10 C9 107.1(5)
C10 C11 C12 119.5(5)
C10 C11 H11 120.3
C12 C11 H11 120.3
C13 C12 C11 122.0(5)
C13 C12 C4 119.5(5)
C11 C12 C4 118.5(5)
C14 C13 C12 120.2(5)
C14 C13 H13 119.9
C12 C13 H13 119.9
C13 C14 C2 120.5(5)
C13 C14 C15 130.9(5)
C2 C14 C15 108.6(4)
C16 C15 C27 120.6(5)
C16 C15 C14 131.2(5)
C27 C15 C14 108.2(5)
C15 C16 C17 120.2(5)
C15 C16 H16 119.9
C17 C16 H16 119.9
C16 C17 C18 121.7(5)
C16 C17 C25 119.2(5)
C18 C17 C25 119.0(5)
C19 C18 C17 119.3(5)
C19 C18 H18 120.3
C17 C18 H18 120.3
C18 C19 C23 120.6(6)
C18 C19 C20 130.5(5)
C23 C19 C20 108.9(5)
O2 C20 N21 125.0(6)
O2 C20 C19 129.7(6)
N21 C20 C19 105.3(5)
C22 N21 C20 112.8(5)
C22 N21 C50 122.7(5)
C20 N21 C50 124.5(5)
O1 C22 N21 125.7(6)
O1 C22 C23 129.1(6)
N21 C22 C23 105.2(5)
C24 C23 C19 122.5(6)
C24 C23 C22 129.7(5)
C19 C23 C22 107.8(5)
C23 C24 C25 118.6(5)
C23 C24 H24 120.7
C25 C24 H24 120.7
C26 C25 C24 121.3(5)
C26 C25 C17 118.9(5)
C24 C25 C17 119.7(5)
C27 C26 C25 121.3(5)
C27 C26 H26 119.4
C25 C26 H26 119.4
C26 C27 C15 119.7(5)
C26 C27 C1 132.2(5)
C15 C27 C1 108.0(5)
C1 C28 C29 122.8(5)
C1 C28 C31 123.9(5)
C29 C28 C31 113.2(4)
N30 C29 C28 178.3(8)
N32 C31 C28 177.3(7)
N8 C34 C35 114.2(5)
N8 C34 H34A 108.7
C35 C34 H34A 108.7
N8 C34 H34B 108.7
C35 C34 H34B 108.7
H34A C34 H34B 107.6
C42 C35 C34 110.9(6)
C42 C35 C36 112.8(7)
C34 C35 C36 111.0(6)
C42 C35 H35 107.3
C34 C35 H35 107.3
C36 C35 H35 107.3
C35 C36 C37 111.6(9)
C35 C36 H36A 109.3
C37 C36 H36A 109.3
C35 C36 H36B 109.3
C37 C36 H36B 109.3
H36A C36 H36B 108.0
C38 C37 C36 116.7(12)
C38 C37 H37A 108.1
C36 C37 H37A 108.1
C38 C37 H37B 108.1
C36 C37 H37B 108.1
H37A C37 H37B 107.3
C37 C38 C39 112.0(16)
C37 C38 H38A 109.2
C39 C38 H38A 109.2
C37 C38 H38B 109.2
C39 C38 H38B 109.2
H38A C38 H38B 107.9
C40 C39 C38 112(2)
C40 C39 H39A 109.2
C38 C39 H39A 109.2
C40 C39 H39B 109.2
C38 C39 H39B 109.2
H39A C39 H39B 107.9
C39 C40 C41 110.0(12)
C39 C40 H40A 109.7
C41 C40 H40A 109.7
C39 C40 H40B 109.7
C41 C40 H40B 109.7
H40A C40 H40B 108.2
C40 C41 H41A 109.5
C40 C41 H41B 109.5
H41A C41 H41B 109.5
C40 C41 H41C 109.5
H41A C41 H41C 109.5
H41B C41 H41C 109.5
C35 C42 C43 116.1(7)
C35 C42 H42A 108.2
C43 C42 H42A 108.2
C35 C42 H42B 108.2
C43 C42 H42B 108.2
H42A C42 H42B 107.4
C42 C43 C44 108.0(9)
C42 C43 H43A 110.1
C44 C43 H43A 110.1
C42 C43 H43B 110.1
C44 C43 H43B 110.1
H43A C43 H43B 108.4
C45 C44 C43 110.2(11)
C45 C44 H44A 109.6
C43 C44 H44A 109.6
C45 C44 H44B 109.6
C43 C44 H44B 109.6
H44A C44 H44B 108.1
C44 C45 C46 108.3(13)
C44 C45 H45A 110.0
C46 C45 H45A 110.0
C44 C45 H45B 110.0
C46 C45 H45B 110.0
H45A C45 H45B 108.4
C47 C46 C45 106.0(15)
C47 C46 H46A 110.5
C45 C46 H46A 110.5
C47 C46 H46B 110.5
C45 C46 H46B 110.5
H46A C46 H46B 108.7
C48 C47 C46 93.3(15)
C48 C47 H47A 113.1
C46 C47 H47A 113.1
C48 C47 H47B 113.1
C46 C47 H47B 113.1
H47A C47 H47B 110.4
C49 C48 C47 96.4(17)
C49 C48 H48A 112.5
C47 C48 H48A 112.5
C49 C48 H48B 112.5
C47 C48 H48B 112.5
H48A C48 H48B 110.0
C48 C49 H49A 109.5
C48 C49 H49B 109.5
H49A C49 H49B 109.5
C48 C49 H49C 109.5
H49A C49 H49C 109.5
H49B C49 H49C 109.5
N21 C50 C51 111.9(7)
N21 C50 H50A 109.2
C51 C50 H50A 109.2
N21 C50 H50B 109.2
C51 C50 H50B 109.2
H50A C50 H50B 107.9
C58 C51 C50 117.6(10)
C58 C51 C52 116.1(11)
C50 C51 C52 105.6(9)
C58 C51 H51 105.5
C50 C51 H51 105.5
C52 C51 H51 105.5
C53 C52 C51 116.1(14)
C53 C52 H52A 108.3
C51 C52 H52A 108.3
C53 C52 H52B 108.3
C51 C52 H52B 108.3
H52A C52 H52B 107.4
C52 C53 C54 106.6(16)
C52 C53 H53A 110.4
C54 C53 H53A 110.4
C52 C53 H53B 110.4
C54 C53 H53B 110.4
H53A C53 H53B 108.6
C55 C54 C53 94.7(16)
C55 C54 H54A 112.8
C53 C54 H54A 112.8
C55 C54 H54B 112.8
C53 C54 H54B 112.8
H54A C54 H54B 110.3
C54 C55 C56 145(3)
C54 C55 H55A 100.6
C56 C55 H55A 100.6
C54 C55 H55B 100.6
C56 C55 H55B 100.7
H55A C55 H55B 104.4
C55 C56 C57 106.0(11)
C55 C56 H56A 110.5
C57 C56 H56A 110.5
C55 C56 H56B 110.5
C57 C56 H56B 110.5
H56A C56 H56B 108.7
C56 C57 H57A 109.5
C56 C57 H57B 109.5
H57A C57 H57B 109.5
C56 C57 H57C 109.5
H57A C57 H57C 109.5
H57B C57 H57C 109.5
C51 C58 C59 111.5(11)
C51 C58 H58A 109.3
C59 C58 H58A 109.3
C51 C58 H58B 109.3
C59 C58 H58B 109.3
H58A C58 H58B 108.0
C60 C59 C58 104.6(12)
C60 C59 H59A 110.8
C58 C59 H59A 110.8
C60 C59 H59B 110.8
C58 C59 H59B 110.8
H59A C59 H59B 108.9
C59 C60 C61 114.6(15)
C59 C60 H60A 108.6
C61 C60 H60A 108.6
C59 C60 H60B 108.6
C61 C60 H60B 108.6
H60A C60 H60B 107.6
C60 C61 C62 126.8(18)
C60 C61 H61A 105.6
C62 C61 H61A 105.6
C60 C61 H61B 105.6
C62 C61 H61B 105.6
H61A C61 H61B 106.1
C63 C62 C61 109.8(19)
C63 C62 H62A 109.7
C61 C62 H62A 109.7
C63 C62 H62B 109.7
C61 C62 H62B 109.7
H62A C62 H62B 108.2
C64 C63 C62 105(2)
C64 C63 H63A 110.7
C62 C63 H63A 110.7
C64 C63 H63B 110.7
C62 C63 H63B 110.7
H63A C63 H63B 108.8
C63 C64 C65 112(2)
C63 C64 H64A 109.2
C65 C64 H64A 109.2
C63 C64 H64B 109.2
C65 C64 H64B 109.2
H64A C64 H64B 107.9
C64 C65 H65A 109.5
C64 C65 H65B 109.5
H65A C65 H65B 109.5
C64 C65 H65C 109.5
H65A C65 H65C 109.5
H65B C65 H65C 109.5

loop_
_geom_bond_atom_site_label_1
_geom_bond_atom_site_label_2
_geom_bond_distance
O1 C22 1.200(7)
O2 C20 1.198(7)
O3 C7 1.214(6)
O4 C9 1.213(6)
C1 C28 1.353(7)
C1 C27 1.473(8)
C1 C2 1.490(7)
C2 C3 1.349(7)
C2 C14 1.446(7)
C3 C4 1.414(7)
C3 H3 0.9500
C4 C5 1.411(8)
C4 C12 1.445(7)
C5 C6 1.344(7)
C5 H5 0.9500
C6 C10 1.430(7)
C6 C7 1.464(8)
C7 N8 1.398(7)
N8 C9 1.396(7)
N8 C34 1.482(7)
C9 C10 1.490(8)
C10 C11 1.354(8)
C11 C12 1.426(7)
C11 H11 0.9500
C12 C13 1.391(8)
C13 C14 1.371(7)
C13 H13 0.9500
C14 C15 1.469(8)
C15 C16 1.361(7)
C15 C27 1.454(7)
C16 C17 1.416(8)
C16 H16 0.9500
C17 C18 1.431(7)
C17 C25 1.441(7)
C18 C19 1.369(8)
C18 H18 0.9500
C19 C23 1.411(8)
C19 C20 1.474(8)
C20 N21 1.411(8)
N21 C22 1.405(8)
N21 C50 1.463(8)
C22 C23 1.496(8)
C23 C24 1.362(8)
C24 C25 1.418(8)
C24 H24 0.9500
C25 C26 1.412(8)
C26 C27 1.349(7)
C26 H26 0.9500
C28 C29 1.422(8)
C28 C31 1.454(8)
C29 N30 1.161(7)
C31 N32 1.141(7)
C34 C35 1.505(9)
C34 H34A 0.9900
C34 H34B 0.9900
C35 C42 1.492(9)
C35 C36 1.533(11)
C35 H35 1.0000
C36 C37 1.616(12)
C36 H36A 0.9900
C36 H36B 0.9900
C37 C38 1.547(14)
C37 H37A 0.9900
C37 H37B 0.9900
C38 C39 1.557(15)
C38 H38A 0.9900
C38 H38B 0.9900
C39 C40 1.485(16)
C39 H39A 0.9900
C39 H39B 0.9900
C40 C41 1.566(17)
C40 H40A 0.9900
C40 H40B 0.9900
C41 H41A 0.9800
C41 H41B 0.9800
C41 H41C 0.9800
C42 C43 1.515(10)
C42 H42A 0.9900
C42 H42B 0.9900
C43 C44 1.554(11)
C43 H43A 0.9900
C43 H43B 0.9900
C44 C45 1.541(13)
C44 H44A 0.9900
C44 H44B 0.9900
C45 C46 1.619(14)
C45 H45A 0.9900
C45 H45B 0.9900
C46 C47 1.591(15)
C46 H46A 0.9900
C46 H46B 0.9900
C47 C48 1.589(16)
C47 H47A 0.9900
C47 H47B 0.9900
C48 C49 1.571(17)
C48 H48A 0.9900
C48 H48B 0.9900
C49 H49A 0.9800
C49 H49B 0.9800
C49 H49C 0.9800
C50 C51 1.549(12)
C50 H50A 0.9900
C50 H50B 0.9900
C51 C58 1.369(13)
C51 C52 1.604(15)
C51 H51 1.0000
C52 C53 1.401(14)
C52 H52A 0.9900
C52 H52B 0.9900
C53 C54 1.680(15)
C53 H53A 0.9900
C53 H53B 0.9900
C54 C55 1.540(16)
C54 H54A 0.9900
C54 H54B 0.9900
C55 C56 1.563(17)
C55 H55A 0.9900
C55 H55B 0.9900
C56 C57 1.563(16)
C56 H56A 0.9900
C56 H56B 0.9900
C57 H57A 0.9800
C57 H57B 0.9800
C57 H57C 0.9800
C58 C59 1.528(12)
C58 H58A 0.9900
C58 H58B 0.9900
C59 C60 1.478(13)
C59 H59A 0.9900
C59 H59B 0.9900
C60 C61 1.510(14)
C60 H60A 0.9900
C60 H60B 0.9900
C61 C62 1.517(15)
C61 H61A 0.9900
C61 H61B 0.9900
C62 C63 1.503(16)
C62 H62A 0.9900
C62 H62B 0.9900
C63 C64 1.464(17)
C63 H63A 0.9900
C63 H63B 0.9900
C64 C65 1.544(17)
C64 H64A 0.9900
C64 H64B 0.9900
C65 H65A 0.9800
C65 H65B 0.9800
C65 H65C 0.9800

loop_
_geom_torsion_atom_site_label_1
_geom_torsion_atom_site_label_2
_geom_torsion_atom_site_label_3
_geom_torsion_atom_site_label_4
_geom_torsion
C28 C1 C2 C3 8.2(10)
C27 C1 C2 C3 -178.9(6)
C28 C1 C2 C14 -168.1(6)
C27 C1 C2 C14 4.8(6)
C14 C2 C3 C4 2.8(9)
C1 C2 C3 C4 -173.2(6)
C2 C3 C4 C5 175.8(6)
C2 C3 C4 C12 -0.4(8)
C3 C4 C5 C6 -175.9(5)
C12 C4 C5 C6 0.2(9)
C4 C5 C6 C10 -1.8(9)
C4 C5 C6 C7 178.3(6)
C5 C6 C7 O3 1.4(12)
C10 C6 C7 O3 -178.5(6)
C5 C6 C7 N8 -179.5(6)
C10 C6 C7 N8 0.6(7)
O3 C7 N8 C9 178.3(6)
C6 C7 N8 C9 -0.9(7)
O3 C7 N8 C34 -3.3(10)
C6 C7 N8 C34 177.5(5)
C7 N8 C9 O4 -177.6(6)
C34 N8 C9 O4 4.1(10)
C7 N8 C9 C10 0.8(7)
C34 N8 C9 C10 -177.6(5)
C5 C6 C10 C11 1.7(9)
C7 C6 C10 C11 -178.4(6)
C5 C6 C10 C9 180.0(5)
C7 C6 C10 C9 -0.1(7)
O4 C9 C10 C11 -4.0(11)
N8 C9 C10 C11 177.7(7)
O4 C9 C10 C6 177.9(6)
N8 C9 C10 C6 -0.4(6)
C6 C10 C11 C12 0.1(9)
C9 C10 C11 C12 -177.8(6)
C10 C11 C12 C13 179.1(6)
C10 C11 C12 C4 -1.6(9)
C5 C4 C12 C13 -179.2(6)
C3 C4 C12 C13 -2.9(8)
C5 C4 C12 C11 1.5(8)
C3 C4 C12 C11 177.7(5)
C11 C12 C13 C14 -176.9(6)
C4 C12 C13 C14 3.8(9)
C12 C13 C14 C2 -1.4(9)
C12 C13 C14 C15 176.2(6)
C3 C2 C14 C13 -1.9(9)
C1 C2 C14 C13 174.9(5)
C3 C2 C14 C15 -180.0(5)
C1 C2 C14 C15 -3.1(6)
C13 C14 C15 C16 2.7(11)
C2 C14 C15 C16 -179.5(6)
C13 C14 C15 C27 -177.6(6)
C2 C14 C15 C27 0.2(7)
C27 C15 C16 C17 1.3(9)
C14 C15 C16 C17 -179.0(6)
C15 C16 C17 C18 175.6(6)
C15 C16 C17 C25 -2.2(9)
C16 C17 C18 C19 -178.5(6)
C25 C17 C18 C19 -0.7(9)
C17 C18 C19 C23 -2.3(9)
C17 C18 C19 C20 178.2(6)
C18 C19 C20 O2 -1.1(12)
C23 C19 C20 O2 179.4(7)
C18 C19 C20 N21 178.4(6)
C23 C19 C20 N21 -1.0(7)
O2 C20 N21 C22 -179.5(7)
C19 C20 N21 C22 0.9(7)
O2 C20 N21 C50 0.5(11)
C19 C20 N21 C50 -179.1(6)
C20 N21 C22 O1 -179.6(7)
C50 N21 C22 O1 0.4(11)
C20 N21 C22 C23 -0.5(7)
C50 N21 C22 C23 179.5(6)
C18 C19 C23 C24 2.3(10)
C20 C19 C23 C24 -178.2(6)
C18 C19 C23 C22 -178.8(6)
C20 C19 C23 C22 0.8(7)
O1 C22 C23 C24 -2.3(12)
N21 C22 C23 C24 178.7(6)
O1 C22 C23 C19 178.9(7)
N21 C22 C23 C19 -0.2(7)
C19 C23 C24 C25 1.0(9)
C22 C23 C24 C25 -177.7(6)
C23 C24 C25 C26 176.3(6)
C23 C24 C25 C17 -4.1(9)
C16 C17 C25 C26 1.4(9)
C18 C17 C25 C26 -176.4(6)
C16 C17 C25 C24 -178.2(6)
C18 C17 C25 C24 3.9(9)
C24 C25 C26 C27 180.0(6)
C17 C25 C26 C27 0.4(9)
C25 C26 C27 C15 -1.4(9)
C25 C26 C27 C1 176.1(6)
C16 C15 C27 C26 0.5(9)
C14 C15 C27 C26 -179.2(6)
C16 C15 C27 C1 -177.4(6)
C14 C15 C27 C1 2.8(6)
C28 C1 C27 C26 -9.5(11)
C2 C1 C27 C26 177.7(6)
C28 C1 C27 C15 168.2(6)
C2 C1 C27 C15 -4.7(6)
C27 C1 C28 C29 -0.4(10)
C2 C1 C28 C29 171.2(6)
C27 C1 C28 C31 -176.4(6)
C2 C1 C28 C31 -4.8(10)
C9 N8 C34 C35 103.9(7)
C7 N8 C34 C35 -74.3(7)
N8 C34 C35 C42 168.4(5)
N8 C34 C35 C36 -65.4(7)
C42 C35 C36 C37 -75.5(10)
C34 C35 C36 C37 159.3(8)
C35 C36 C37 C38 -168.9(12)
C36 C37 C38 C39 178.0(14)
C37 C38 C39 C40 -99(2)
C38 C39 C40 C41 -155(2)
C34 C35 C42 C43 -71.2(9)
C36 C35 C42 C43 163.6(8)
C35 C42 C43 C44 -178.7(8)
C42 C43 C44 C45 169.2(10)
C43 C44 C45 C46 172.9(11)
C44 C45 C46 C47 170.2(14)
C45 C46 C47 C48 174.6(15)
C46 C47 C48 C49 179.0(17)
C22 N21 C50 C51 -82.5(8)
C20 N21 C50 C51 97.5(8)
N21 C50 C51 C58 -54.6(12)
N21 C50 C51 C52 174.1(8)
C58 C51 C52 C53 -69(2)
C50 C51 C52 C53 63.6(18)
C51 C52 C53 C54 166.7(12)
C52 C53 C54 C55 104(2)
C53 C54 C55 C56 -104(4)
C54 C55 C56 C57 -141(4)
C50 C51 C58 C59 169.7(9)
C52 C51 C58 C59 -63.9(16)
C51 C58 C59 C60 -172.9(12)
C58 C59 C60 C61 -179.0(14)
C59 C60 C61 C62 178.8(18)
C60 C61 C62 C63 42(3)
C61 C62 C63 C64 81(3)
C62 C63 C64 C65 166(2)
